data_7003462
loop_
_publ_author_name
'Crispini, Alessandra'
'Ghedini, Mauro'
'De Franco, Irene'
'Aiello, Iolinda'
'La Deda, Massimo'
'Godbert, Nicolas'
'Bellusci, Anna'

_publ_section_title
;
 Synthesis and solid state characterization of hexacoordinated 1 : 1
 ionic gallium(iii) complexes
;
_journal_issue 9
_journal_name_full 'Dalton Transactions'
_journal_page_first 1186
_journal_page_last 1194
_journal_paper_doi 10.1039/b716288j
_journal_year 2008
_chemical_formula_moiety '(C30 H24 Ga N4 O2), (N O3), 0.5(C H2 Cl2)'
_chemical_formula_sum 'C30.5 H25 Cl Ga N5 O5'
_chemical_formula_weight 646.73
_space_group_IT_number 14
_symmetry_cell_setting monoclinic
_symmetry_space_group_name_Hall '-P 2yn'
_symmetry_space_group_name_H-M 'P 1 21/n 1'
_atom_sites_solution_hydrogens geom
_atom_sites_solution_primary patterson
_atom_sites_solution_secondary difmap
_audit_creation_method SHELXL-97
_cell_angle_alpha 90.00
_cell_angle_beta 98.353(3)
_cell_angle_gamma 90.00
_cell_formula_units_Z 4
_cell_length_a 11.5436(18)
_cell_length_b 19.380(3)
_cell_length_c 13.724(2)
_cell_measurement_reflns_used 4418
_cell_measurement_temperature 298(2)
_cell_measurement_theta_max 24.49
_cell_measurement_theta_min 1.83
_cell_volume 3037.7(8)
_computing_cell_refinement 'Bruker SMART'
_computing_data_collection 'Bruker SMART'
_computing_data_reduction 'Bruker SAINT'
_computing_molecular_graphics 'Bruker SHELXTL'
_computing_publication_material 'Bruker SHELXTL'
_computing_structure_refinement 'Bruker SHELXTL'
_computing_structure_solution 'Bruker SHELXTL'
_diffrn_ambient_temperature 298(2)
_diffrn_measured_fraction_theta_full 0.997
_diffrn_measured_fraction_theta_max 0.997
_diffrn_measurement_device_type 'CCD area detector'
_diffrn_measurement_method 'phi and omega scans'
_diffrn_radiation_monochromator graphite
_diffrn_radiation_source 'sealed tube'
_diffrn_radiation_type MoK\a
_diffrn_radiation_wavelength 0.71073
_diffrn_reflns_av_R_equivalents 0.0466
_diffrn_reflns_av_sigmaI/netI 0.0425
_diffrn_reflns_limit_h_max 13
_diffrn_reflns_limit_h_min -11
_diffrn_reflns_limit_k_max 22
_diffrn_reflns_limit_k_min -17
_diffrn_reflns_limit_l_max 15
_diffrn_reflns_limit_l_min -15
_diffrn_reflns_number 22887
_diffrn_reflns_theta_full 24.49
_diffrn_reflns_theta_max 24.49
_diffrn_reflns_theta_min 1.83
_exptl_absorpt_coefficient_mu 1.041
_exptl_absorpt_correction_type sphere
_exptl_absorpt_process_details SADABS
_exptl_crystal_colour yellow
_exptl_crystal_density_diffrn 1.414
_exptl_crystal_density_method 'not measured'
_exptl_crystal_description plate
_exptl_crystal_F_000 1324
_exptl_crystal_size_max 0.36
_exptl_crystal_size_mid 0.24
_exptl_crystal_size_min 0.16
_refine_diff_density_max 1.264
_refine_diff_density_min -0.498
_refine_ls_extinction_method none
_refine_ls_goodness_of_fit_ref 1.084
_refine_ls_hydrogen_treatment constr
_refine_ls_matrix_type full
_refine_ls_number_parameters 380
_refine_ls_number_reflns 5034
_refine_ls_number_restraints 1
_refine_ls_restrained_S_all 1.097
_refine_ls_R_factor_all 0.0931
_refine_ls_R_factor_gt 0.0676
_refine_ls_shift/su_max 0.001
_refine_ls_shift/su_mean 0.000
_refine_ls_structure_factor_coef Fsqd
_refine_ls_weighting_details 'calc w=1/[\s^2^(Fo^2^)+(0.1463P)^2^+1.7367P] where P=(Fo^2^+2Fc^2^)/3'
_refine_ls_weighting_scheme calc
_refine_ls_wR_factor_gt 0.2117
_refine_ls_wR_factor_ref 0.2327
_reflns_number_gt 3604
_reflns_number_total 5034
_reflns_threshold_expression >2sigma(I)
_cod_data_source_file b716288j.txt
_cod_data_source_block (1a)
_cod_depositor_comments
;
The following automatic conversions were performed:
'_symmetry_cell_setting' value 'Monoclinic' changed to 'monoclinic'
according to '/home/saulius/struct/CIF-dictionaries/cif_core.dic'
dictionary named 'cif_core.dic' version 2.4.1 from 2010-06-29.

Automatic conversion script
Id: cif_fix_enum 1527 2010-12-29 10:47:43Z saulius 
;
_cod_original_cell_volume 3037.6(8)
_cod_original_sg_symbol_H-M ' P 21/n '
_cod_original_formula_sum 'C30.50 H25 Cl Ga N5 O5'
_cod_database_code 7003462

loop_
_symmetry_equiv_pos_as_xyz
'x, y, z'
'-x+1/2, y+1/2, -z+1/2'
'-x, -y, -z'
'x-1/2, -y-1/2, z-1/2'

loop_
_atom_site_label
_atom_site_type_symbol
_atom_site_fract_x
_atom_site_fract_y
_atom_site_fract_z
_atom_site_U_iso_or_equiv
_atom_site_adp_type
_atom_site_occupancy
_atom_site_symmetry_multiplicity
_atom_site_calc_flag
_atom_site_refinement_flags
_atom_site_disorder_assembly
_atom_site_disorder_group
Ga Ga 0.32254(5) 0.65603(3) 0.39562(4) 0.0440(3) Uani 1 1 d . . .
O1 O 0.2369(3) 0.57732(19) 0.4291(3) 0.0533(10) Uani 1 1 d . . .
O2 O 0.4140(3) 0.73263(19) 0.3676(3) 0.0548(10) Uani 1 1 d . . .
N1 N 0.1999(4) 0.6523(2) 0.2641(3) 0.0467(11) Uani 1 1 d . . .
N2 N 0.2242(4) 0.7361(2) 0.4567(3) 0.0535(12) Uani 1 1 d . . .
N3 N 0.4391(4) 0.6360(2) 0.5246(3) 0.0514(11) Uani 1 1 d . . .
N4 N 0.4478(4) 0.5936(2) 0.3418(3) 0.0505(11) Uani 1 1 d . . .
N5 N -0.1908(7) 0.9084(4) 0.4428(7) 0.105(2) Uani 1 1 d . . .
C1 C 0.1409(5) 0.5631(3) 0.3662(4) 0.0519(14) Uani 1 1 d . . .
C2 C 0.0633(5) 0.5106(3) 0.3793(5) 0.0650(16) Uani 1 1 d . . .
H2 H 0.0788 0.4824 0.4344 0.078 Uiso 1 1 calc R . .
C3 C -0.0369(6) 0.4991(4) 0.3124(6) 0.080(2) Uani 1 1 d . . .
H3 H -0.0889 0.4647 0.3250 0.095 Uiso 1 1 calc R . .
C4 C -0.0603(6) 0.5370(4) 0.2294(6) 0.080(2) Uani 1 1 d . . .
H4A H -0.1273 0.5280 0.1849 0.096 Uiso 1 1 calc R . .
C5 C 0.0157(5) 0.5900(4) 0.2098(5) 0.0648(17) Uani 1 1 d . . .
C6 C 0.1174(4) 0.6032(3) 0.2781(4) 0.0491(13) Uani 1 1 d . . .
C7 C 0.1864(5) 0.6887(3) 0.1811(4) 0.0526(14) Uani 1 1 d . . .
C8 C 0.0852(6) 0.6791(4) 0.1099(5) 0.0733(19) Uani 1 1 d . . .
H8A H 0.0757 0.7055 0.0528 0.088 Uiso 1 1 calc R . .
C9 C 0.0030(6) 0.6325(4) 0.1238(5) 0.078(2) Uani 1 1 d . . .
H9 H -0.0631 0.6278 0.0767 0.093 Uiso 1 1 calc R . .
C10 C 0.2778(6) 0.7383(3) 0.1606(4) 0.0693(18) Uani 1 1 d . . .
H10A H 0.3395 0.7396 0.2156 0.104 Uiso 1 1 calc R . .
H10B H 0.2440 0.7834 0.1502 0.104 Uiso 1 1 calc R . .
H10C H 0.3091 0.7240 0.1027 0.104 Uiso 1 1 calc R . .
C11 C 0.3717(5) 0.7939(3) 0.3843(4) 0.0523(14) Uani 1 1 d . . .
C12 C 0.4221(7) 0.8560(3) 0.3582(5) 0.0677(18) Uani 1 1 d . . .
H12 H 0.4884 0.8555 0.3270 0.081 Uiso 1 1 calc R . .
C13 C 0.3706(8) 0.9188(3) 0.3803(5) 0.081(2) Uani 1 1 d . . .
H13 H 0.4064 0.9594 0.3643 0.098 Uiso 1 1 calc R . .
C14 C 0.2741(7) 0.9241(3) 0.4223(5) 0.073(2) Uani 1 1 d . . .
H14 H 0.2433 0.9672 0.4339 0.088 Uiso 1 1 calc R . .
C15 C 0.2190(6) 0.8628(4) 0.4490(5) 0.0641(17) Uani 1 1 d . . .
C16 C 0.2685(5) 0.7979(3) 0.4310(4) 0.0514(14) Uani 1 1 d . . .
C17 C 0.1308(5) 0.7360(4) 0.5025(5) 0.0676(17) Uani 1 1 d . . .
C18 C 0.0761(7) 0.7997(5) 0.5208(6) 0.093(2) Uani 1 1 d . . .
H18 H 0.0097 0.7994 0.5518 0.112 Uiso 1 1 calc R . .
C19 C 0.1197(7) 0.8612(4) 0.4935(6) 0.085(2) Uani 1 1 d . . .
H19 H 0.0820 0.9022 0.5051 0.103 Uiso 1 1 calc R . .
C20 C 0.0847(8) 0.6703(4) 0.5377(7) 0.103(3) Uani 1 1 d . . .
H20A H 0.1306 0.6324 0.5193 0.155 Uiso 1 1 calc R . .
H20B H 0.0047 0.6644 0.5084 0.155 Uiso 1 1 calc R . .
H20C H 0.0893 0.6716 0.6081 0.155 Uiso 1 1 calc R . .
C21 C 0.4292(6) 0.6594(3) 0.6141(5) 0.0644(17) Uani 1 1 d . . .
H21 H 0.3649 0.6864 0.6226 0.077 Uiso 1 1 calc R . .
C22 C 0.5118(8) 0.6447(4) 0.6947(5) 0.079(2) Uani 1 1 d . . .
H22 H 0.5030 0.6613 0.7568 0.095 Uiso 1 1 calc R . .
C23 C 0.6058(7) 0.6057(4) 0.6818(6) 0.079(2) Uani 1 1 d . . .
H23 H 0.6625 0.5957 0.7353 0.095 Uiso 1 1 calc R . .
C24 C 0.6174(6) 0.5811(3) 0.5911(5) 0.0665(17) Uani 1 1 d . . .
H24 H 0.6816 0.5542 0.5821 0.080 Uiso 1 1 calc R . .
C25 C 0.5320(5) 0.5968(3) 0.5118(4) 0.0523(14) Uani 1 1 d . . .
C26 C 0.5363(4) 0.5729(3) 0.4107(4) 0.0516(14) Uani 1 1 d . . .
C27 C 0.6234(5) 0.5304(3) 0.3845(5) 0.0674(17) Uani 1 1 d . . .
H27 H 0.6842 0.5158 0.4321 0.081 Uiso 1 1 calc R . .
C28 C 0.6200(6) 0.5100(4) 0.2878(6) 0.0743(19) Uani 1 1 d . . .
H28 H 0.6776 0.4811 0.2696 0.089 Uiso 1 1 calc R . .
C29 C 0.5304(6) 0.5328(3) 0.2191(5) 0.0705(18) Uani 1 1 d . . .
H29 H 0.5273 0.5204 0.1533 0.085 Uiso 1 1 calc R . .
C30 C 0.4454(5) 0.5741(3) 0.2480(4) 0.0587(15) Uani 1 1 d . . .
H30 H 0.3842 0.5890 0.2011 0.070 Uiso 1 1 calc R . .
O3 O -0.1262(11) 0.9586(7) 0.4674(9) 0.137(5) Uiso 0.690(16) 1 d P A 1
O4 O -0.2315(11) 0.9039(7) 0.3543(11) 0.159(6) Uiso 0.690(16) 1 d P A 1
O5 O -0.2041(12) 0.8708(9) 0.5044(12) 0.154(5) Uiso 0.690(16) 1 d P A 1
O3A O -0.1527(16) 0.9152(11) 0.5347(15) 0.095(8) Uiso 0.310(16) 1 d P A 2
O4A O -0.205(3) 0.9555(18) 0.402(2) 0.146(11) Uiso 0.310(16) 1 d P A 2
O5A O -0.222(2) 0.8413(13) 0.450(2) 0.125(10) Uiso 0.310(16) 1 d P A 2
C31 C -0.290(2) 0.7128(11) 0.2660(17) 0.138(8) Uiso 0.50 1 d P . .
H31A H -0.2704 0.6848 0.2122 0.166 Uiso 0.50 1 calc PR . .
H31B H -0.3719 0.7048 0.2718 0.166 Uiso 0.50 1 calc PR . .
Cl1 Cl -0.2726(12) 0.7839(7) 0.2459(10) 0.294(6) Uiso 0.50 1 d PD . .
Cl2 Cl -0.1923(14) 0.6869(10) 0.3878(11) 0.346(8) Uiso 0.50 1 d PD . .

loop_
_atom_site_aniso_label
_atom_site_aniso_U_11
_atom_site_aniso_U_22
_atom_site_aniso_U_33
_atom_site_aniso_U_23
_atom_site_aniso_U_13
_atom_site_aniso_U_12
Ga 0.0426(4) 0.0442(4) 0.0436(4) 0.0035(2) 0.0007(3) 0.0035(2)
O1 0.047(2) 0.052(2) 0.057(2) 0.0120(18) -0.0057(18) -0.0026(18)
O2 0.046(2) 0.049(2) 0.070(3) 0.0007(19) 0.0090(19) 0.0032(18)
N1 0.046(3) 0.051(3) 0.042(3) 0.001(2) 0.001(2) 0.010(2)
N2 0.053(3) 0.057(3) 0.050(3) -0.004(2) 0.005(2) 0.002(2)
N3 0.055(3) 0.053(3) 0.044(3) 0.004(2) 0.000(2) -0.001(2)
N4 0.051(3) 0.045(3) 0.055(3) 0.003(2) 0.005(2) 0.002(2)
N5 0.125(6) 0.070(5) 0.114(7) 0.017(5) -0.004(5) -0.002(4)
C1 0.045(3) 0.051(3) 0.059(3) 0.000(3) 0.001(3) 0.001(3)
C2 0.056(4) 0.068(4) 0.072(4) 0.009(3) 0.014(3) -0.006(3)
C3 0.054(4) 0.085(5) 0.098(6) 0.002(4) 0.010(4) -0.021(4)
C4 0.053(4) 0.097(5) 0.086(5) -0.007(4) -0.006(3) -0.015(4)
C5 0.046(3) 0.084(5) 0.063(4) -0.005(3) 0.000(3) 0.002(3)
C6 0.040(3) 0.053(3) 0.052(3) -0.002(3) 0.000(2) 0.008(3)
C7 0.060(3) 0.055(3) 0.042(3) 0.007(3) 0.005(3) 0.014(3)
C8 0.072(5) 0.083(5) 0.060(4) 0.009(4) -0.008(3) 0.012(4)
C9 0.065(4) 0.104(6) 0.055(4) 0.000(4) -0.021(3) 0.005(4)
C10 0.091(5) 0.067(4) 0.049(4) 0.014(3) 0.007(3) 0.002(4)
C11 0.053(3) 0.051(3) 0.049(3) 0.003(3) -0.007(3) -0.003(3)
C12 0.079(5) 0.058(4) 0.063(4) 0.006(3) -0.002(3) -0.011(3)
C13 0.125(7) 0.045(4) 0.069(5) 0.004(3) -0.007(5) -0.015(4)
C14 0.106(6) 0.046(4) 0.060(4) -0.002(3) -0.011(4) 0.011(4)
C15 0.070(4) 0.067(4) 0.048(3) -0.007(3) -0.012(3) 0.020(3)
C16 0.058(3) 0.049(3) 0.044(3) -0.004(2) -0.006(3) 0.006(3)
C17 0.057(4) 0.077(5) 0.072(4) -0.015(4) 0.021(3) 0.003(3)
C18 0.070(5) 0.115(7) 0.100(6) -0.026(5) 0.031(4) 0.014(5)
C19 0.089(6) 0.076(5) 0.088(5) -0.022(4) 0.002(4) 0.029(4)
C20 0.099(6) 0.109(6) 0.114(7) -0.014(5) 0.059(6) -0.017(5)
C21 0.068(4) 0.071(4) 0.052(4) 0.004(3) 0.000(3) 0.002(3)
C22 0.105(6) 0.080(5) 0.047(4) 0.000(3) -0.011(4) -0.017(4)
C23 0.080(5) 0.068(4) 0.078(5) 0.011(4) -0.031(4) -0.005(4)
C24 0.060(4) 0.067(4) 0.066(4) 0.015(3) -0.013(3) 0.000(3)
C25 0.043(3) 0.048(3) 0.062(4) 0.010(3) -0.006(3) -0.006(3)
C26 0.039(3) 0.045(3) 0.068(4) 0.011(3) -0.001(3) 0.004(2)
C27 0.042(3) 0.068(4) 0.090(5) 0.001(4) 0.004(3) 0.009(3)
C28 0.054(4) 0.071(4) 0.101(6) 0.003(4) 0.023(4) 0.010(3)
C29 0.079(4) 0.059(4) 0.079(5) -0.002(3) 0.030(4) 0.001(3)
C30 0.063(4) 0.056(3) 0.059(4) -0.002(3) 0.014(3) 0.007(3)

loop_
_atom_type_symbol
_atom_type_description
_atom_type_scat_dispersion_real
_atom_type_scat_dispersion_imag
_atom_type_scat_source
C C 0.0033 0.0016 'International Tables Vol C Tables 4.2.6.8 and 6.1.1.4'
H H 0.0000 0.0000 'International Tables Vol C Tables 4.2.6.8 and 6.1.1.4'
N N 0.0061 0.0033 'International Tables Vol C Tables 4.2.6.8 and 6.1.1.4'
O O 0.0106 0.0060 'International Tables Vol C Tables 4.2.6.8 and 6.1.1.4'
Ga Ga 0.2307 1.6083 'International Tables Vol C Tables 4.2.6.8 and 6.1.1.4'
Cl Cl 0.1484 0.1585 'International Tables Vol C Tables 4.2.6.8 and 6.1.1.4'

loop_
_geom_angle_atom_site_label_1
_geom_angle_atom_site_label_2
_geom_angle_atom_site_label_3
_geom_angle
_geom_angle_site_symmetry_1
_geom_angle_site_symmetry_3
_geom_angle_publ_flag
O2 Ga O1 176.96(15) . . ?
O2 Ga N3 90.49(17) . . ?
O1 Ga N3 86.54(16) . . ?
O2 Ga N4 87.01(17) . . ?
O1 Ga N4 91.78(17) . . ?
N3 Ga N4 78.46(18) . . ?
O2 Ga N1 100.17(17) . . ?
O1 Ga N1 82.71(16) . . ?
N3 Ga N1 167.32(18) . . ?
N4 Ga N1 95.13(17) . . ?
O2 Ga N2 81.72(18) . . ?
O1 Ga N2 99.23(18) . . ?
N3 Ga N2 96.56(18) . . ?
N4 Ga N2 167.67(18) . . ?
N1 Ga N2 91.79(17) . . ?
C1 O1 Ga 114.9(3) . . ?
C11 O2 Ga 116.1(3) . . ?
C7 N1 C6 119.2(5) . . ?
C7 N1 Ga 133.6(4) . . ?
C6 N1 Ga 107.1(3) . . ?
C17 N2 C16 118.9(5) . . ?
C17 N2 Ga 133.9(4) . . ?
C16 N2 Ga 106.9(3) . . ?
C21 N3 C25 119.4(5) . . ?
C21 N3 Ga 125.8(4) . . ?
C25 N3 Ga 114.8(4) . . ?
C30 N4 C26 119.9(5) . . ?
C30 N4 Ga 125.6(4) . . ?
C26 N4 Ga 114.5(4) . . ?
O4A N5 O5 155(2) . . ?
O4A N5 O4 62.4(17) . . ?
O5 N5 O4 127.4(13) . . ?
O4A N5 O3 61.3(16) . . ?
O5 N5 O3 116.0(13) . . ?
O4 N5 O3 116.6(11) . . ?
O4A N5 O3A 116(2) . . ?
O5 N5 O3A 53.2(11) . . ?
O4 N5 O3A 177.2(13) . . ?
O3 N5 O3A 63.0(11) . . ?
O4A N5 O5A 146(2) . . ?
O5 N5 O5A 42.9(12) . . ?
O4 N5 O5A 86.6(14) . . ?
O3 N5 O5A 152.1(15) . . ?
O3A N5 O5A 94.6(16) . . ?
O1 C1 C2 124.2(5) . . ?
O1 C1 C6 118.3(5) . . ?
C2 C1 C6 117.5(5) . . ?
C1 C2 C3 121.8(6) . . ?
C4 C3 C2 121.1(6) . . ?
C3 C4 C5 120.5(6) . . ?
C4 C5 C6 119.2(6) . . ?
C4 C5 C9 126.1(6) . . ?
C6 C5 C9 114.7(6) . . ?
N1 C6 C5 123.8(5) . . ?
N1 C6 C1 116.3(4) . . ?
C5 C6 C1 119.9(5) . . ?
N1 C7 C8 120.1(6) . . ?
N1 C7 C10 120.6(5) . . ?
C8 C7 C10 119.4(5) . . ?
C9 C8 C7 121.2(6) . . ?
C8 C9 C5 121.0(6) . . ?
O2 C11 C12 123.3(6) . . ?
O2 C11 C16 118.6(5) . . ?
C12 C11 C16 118.1(6) . . ?
C11 C12 C13 118.8(7) . . ?
C14 C13 C12 124.6(7) . . ?
C13 C14 C15 118.8(6) . . ?
C19 C15 C16 116.1(7) . . ?
C19 C15 C14 124.6(7) . . ?
C16 C15 C14 119.3(6) . . ?
N2 C16 C15 123.7(6) . . ?
N2 C16 C11 115.8(5) . . ?
C15 C16 C11 120.5(6) . . ?
N2 C17 C18 119.7(6) . . ?
N2 C17 C20 120.5(6) . . ?
C18 C17 C20 119.8(6) . . ?
C19 C18 C17 121.1(7) . . ?
C18 C19 C15 120.3(7) . . ?
N3 C21 C22 121.9(6) . . ?
C23 C22 C21 118.9(7) . . ?
C22 C23 C24 120.2(6) . . ?
C23 C24 C25 119.2(6) . . ?
N3 C25 C24 120.5(6) . . ?
N3 C25 C26 116.0(4) . . ?
C24 C25 C26 123.5(5) . . ?
N4 C26 C27 120.0(6) . . ?
N4 C26 C25 116.2(5) . . ?
C27 C26 C25 123.8(5) . . ?
C28 C27 C26 119.9(6) . . ?
C29 C28 C27 118.9(6) . . ?
C28 C29 C30 119.4(7) . . ?
N4 C30 C29 121.9(6) . . ?
Cl1 C31 Cl2 109.6(15) . . ?

loop_
_geom_bond_atom_site_label_1
_geom_bond_atom_site_label_2
_geom_bond_distance
_geom_bond_site_symmetry_2
_geom_bond_publ_flag
Ga O2 1.893(4) . ?
Ga O1 1.910(4) . ?
Ga N3 2.099(4) . ?
Ga N4 2.101(5) . ?
Ga N1 2.128(4) . ?
Ga N2 2.162(5) . ?
O1 C1 1.332(6) . ?
O2 C11 1.317(6) . ?
N1 C7 1.330(7) . ?
N1 C6 1.379(7) . ?
N2 C17 1.324(7) . ?
N2 C16 1.369(7) . ?
N3 C21 1.329(8) . ?
N3 C25 1.346(7) . ?
N4 C30 1.338(7) . ?
N4 C26 1.348(7) . ?
N5 O4A 1.07(3) . ?
N5 O5 1.144(15) . ?
N5 O4 1.240(15) . ?
N5 O3 1.242(14) . ?
N5 O3A 1.28(2) . ?
N5 O5A 1.36(3) . ?
C1 C2 1.384(8) . ?
C1 C6 1.430(8) . ?
C2 C3 1.387(9) . ?
C3 C4 1.349(10) . ?
C4 C5 1.402(9) . ?
C5 C6 1.415(8) . ?
C5 C9 1.429(10) . ?
C7 C8 1.422(8) . ?
C7 C10 1.484(8) . ?
C8 C9 1.343(10) . ?
C11 C12 1.405(8) . ?
C11 C16 1.433(8) . ?
C12 C13 1.407(10) . ?
C13 C14 1.330(11) . ?
C14 C15 1.421(10) . ?
C15 C19 1.374(10) . ?
C15 C16 1.420(8) . ?
C17 C18 1.424(9) . ?
C17 C20 1.488(10) . ?
C18 C19 1.367(11) . ?
C21 C22 1.381(9) . ?
C22 C23 1.356(10) . ?
C23 C24 1.356(10) . ?
C24 C25 1.392(8) . ?
C25 C26 1.471(8) . ?
C26 C27 1.386(8) . ?
C27 C28 1.381(9) . ?
C28 C29 1.367(9) . ?
C29 C30 1.369(8) . ?
C31 Cl1 1.426(19) . ?
C31 Cl2 1.94(2) . ?

loop_
_geom_torsion_atom_site_label_1
_geom_torsion_atom_site_label_2
_geom_torsion_atom_site_label_3
_geom_torsion_atom_site_label_4
_geom_torsion
_geom_torsion_site_symmetry_1
_geom_torsion_site_symmetry_2
_geom_torsion_site_symmetry_3
_geom_torsion_site_symmetry_4
_geom_torsion_publ_flag
O2 Ga O1 C1 -169(3) . . . . ?
N3 Ga O1 C1 179.6(4) . . . . ?
N4 Ga O1 C1 -102.1(4) . . . . ?
N1 Ga O1 C1 -7.2(4) . . . . ?
N2 Ga O1 C1 83.5(4) . . . . ?
O1 Ga O2 C11 -116(3) . . . . ?
N3 Ga O2 C11 -104.5(4) . . . . ?
N4 Ga O2 C11 177.1(4) . . . . ?
N1 Ga O2 C11 82.4(4) . . . . ?
N2 Ga O2 C11 -7.9(4) . . . . ?
O2 Ga N1 C7 2.3(5) . . . . ?
O1 Ga N1 C7 -176.7(5) . . . . ?
N3 Ga N1 C7 -144.5(7) . . . . ?
N4 Ga N1 C7 -85.5(5) . . . . ?
N2 Ga N1 C7 84.2(5) . . . . ?
O2 Ga N1 C6 -173.1(3) . . . . ?
O1 Ga N1 C6 7.9(3) . . . . ?
N3 Ga N1 C6 40.1(9) . . . . ?
N4 Ga N1 C6 99.0(3) . . . . ?
N2 Ga N1 C6 -91.2(3) . . . . ?
O2 Ga N2 C17 -178.5(6) . . . . ?
O1 Ga N2 C17 -1.4(6) . . . . ?
N3 Ga N2 C17 -88.9(6) . . . . ?
N4 Ga N2 C17 -154.3(8) . . . . ?
N1 Ga N2 C17 81.5(6) . . . . ?
O2 Ga N2 C16 8.2(3) . . . . ?
O1 Ga N2 C16 -174.7(3) . . . . ?
N3 Ga N2 C16 97.8(3) . . . . ?
N4 Ga N2 C16 32.4(10) . . . . ?
N1 Ga N2 C16 -91.8(3) . . . . ?
O2 Ga N3 C21 92.8(5) . . . . ?
O1 Ga N3 C21 -87.8(5) . . . . ?
N4 Ga N3 C21 179.7(5) . . . . ?
N1 Ga N3 C21 -119.8(8) . . . . ?
N2 Ga N3 C21 11.1(5) . . . . ?
O2 Ga N3 C25 -85.8(4) . . . . ?
O1 Ga N3 C25 93.6(4) . . . . ?
N4 Ga N3 C25 1.0(4) . . . . ?
N1 Ga N3 C25 61.6(9) . . . . ?
N2 Ga N3 C25 -167.5(4) . . . . ?
O2 Ga N4 C30 -89.3(5) . . . . ?
O1 Ga N4 C30 93.5(5) . . . . ?
N3 Ga N4 C30 179.6(5) . . . . ?
N1 Ga N4 C30 10.6(5) . . . . ?
N2 Ga N4 C30 -113.2(8) . . . . ?
O2 Ga N4 C26 90.6(4) . . . . ?
O1 Ga N4 C26 -86.6(4) . . . . ?
N3 Ga N4 C26 -0.5(4) . . . . ?
N1 Ga N4 C26 -169.5(4) . . . . ?
N2 Ga N4 C26 66.7(9) . . . . ?
Ga O1 C1 C2 -176.5(5) . . . . ?
Ga O1 C1 C6 5.2(6) . . . . ?
O1 C1 C2 C3 178.5(6) . . . . ?
C6 C1 C2 C3 -3.2(9) . . . . ?
C1 C2 C3 C4 2.8(11) . . . . ?
C2 C3 C4 C5 -1.1(12) . . . . ?
C3 C4 C5 C6 0.1(10) . . . . ?
C3 C4 C5 C9 178.1(7) . . . . ?
C7 N1 C6 C5 -1.9(8) . . . . ?
Ga N1 C6 C5 174.4(5) . . . . ?
C7 N1 C6 C1 176.4(5) . . . . ?
Ga N1 C6 C1 -7.4(5) . . . . ?
C4 C5 C6 N1 177.5(6) . . . . ?
C9 C5 C6 N1 -0.7(9) . . . . ?
C4 C5 C6 C1 -0.6(9) . . . . ?
C9 C5 C6 C1 -178.8(6) . . . . ?
O1 C1 C6 N1 2.3(7) . . . . ?
C2 C1 C6 N1 -176.2(5) . . . . ?
O1 C1 C6 C5 -179.4(5) . . . . ?
C2 C1 C6 C5 2.1(8) . . . . ?
C6 N1 C7 C8 2.9(8) . . . . ?
Ga N1 C7 C8 -172.1(4) . . . . ?
C6 N1 C7 C10 -175.6(5) . . . . ?
Ga N1 C7 C10 9.4(8) . . . . ?
N1 C7 C8 C9 -1.4(10) . . . . ?
C10 C7 C8 C9 177.1(7) . . . . ?
C7 C8 C9 C5 -1.2(11) . . . . ?
C4 C5 C9 C8 -175.9(7) . . . . ?
C6 C5 C9 C8 2.2(10) . . . . ?
Ga O2 C11 C12 -173.3(4) . . . . ?
Ga O2 C11 C16 6.3(6) . . . . ?
O2 C11 C12 C13 -179.4(5) . . . . ?
C16 C11 C12 C13 1.0(9) . . . . ?
C11 C12 C13 C14 -2.0(11) . . . . ?
C12 C13 C14 C15 1.2(11) . . . . ?
C13 C14 C15 C19 179.5(7) . . . . ?
C13 C14 C15 C16 0.4(10) . . . . ?
C17 N2 C16 C15 -1.1(8) . . . . ?
Ga N2 C16 C15 173.4(4) . . . . ?
C17 N2 C16 C11 178.2(5) . . . . ?
Ga N2 C16 C11 -7.3(6) . . . . ?
C19 C15 C16 N2 -1.2(8) . . . . ?
C14 C15 C16 N2 177.9(5) . . . . ?
C19 C15 C16 C11 179.6(6) . . . . ?
C14 C15 C16 C11 -1.3(8) . . . . ?
O2 C11 C16 N2 1.6(7) . . . . ?
C12 C11 C16 N2 -178.7(5) . . . . ?
O2 C11 C16 C15 -179.1(5) . . . . ?
C12 C11 C16 C15 0.6(8) . . . . ?
C16 N2 C17 C18 2.2(9) . . . . ?
Ga N2 C17 C18 -170.4(5) . . . . ?
C16 N2 C17 C20 -175.9(6) . . . . ?
Ga N2 C17 C20 11.5(10) . . . . ?
N2 C17 C18 C19 -1.2(11) . . . . ?
C20 C17 C18 C19 176.9(8) . . . . ?
C17 C18 C19 C15 -1.1(12) . . . . ?
C16 C15 C19 C18 2.2(10) . . . . ?
C14 C15 C19 C18 -176.9(7) . . . . ?
C25 N3 C21 C22 0.0(9) . . . . ?
Ga N3 C21 C22 -178.6(5) . . . . ?
N3 C21 C22 C23 0.4(10) . . . . ?
C21 C22 C23 C24 -0.6(11) . . . . ?
C22 C23 C24 C25 0.3(11) . . . . ?
C21 N3 C25 C24 -0.3(8) . . . . ?
Ga N3 C25 C24 178.4(4) . . . . ?
C21 N3 C25 C26 179.9(5) . . . . ?
Ga N3 C25 C26 -1.4(6) . . . . ?
C23 C24 C25 N3 0.2(9) . . . . ?
C23 C24 C25 C26 179.9(6) . . . . ?
C30 N4 C26 C27 -1.2(8) . . . . ?
Ga N4 C26 C27 178.9(4) . . . . ?
C30 N4 C26 C25 179.9(5) . . . . ?
Ga N4 C26 C25 0.0(6) . . . . ?
N3 C25 C26 N4 0.9(7) . . . . ?
C24 C25 C26 N4 -178.9(5) . . . . ?
N3 C25 C26 C27 -178.0(5) . . . . ?
C24 C25 C26 C27 2.3(9) . . . . ?
N4 C26 C27 C28 0.6(9) . . . . ?
C25 C26 C27 C28 179.4(6) . . . . ?
C26 C27 C28 C29 0.7(10) . . . . ?
C27 C28 C29 C30 -1.3(10) . . . . ?
C26 N4 C30 C29 0.5(9) . . . . ?
Ga N4 C30 C29 -179.6(4) . . . . ?
C28 C29 C30 N4 0.7(10) . . . . ?
